data_7101922
loop_
_publ_author_name
'Zlatogorsky, Sergey'
'Ellis, David'
'Rosair, Georgina M'
'Welch, Alan J'

_publ_section_title
;
 Unexpectedly facile isomerisation of [7,10-Ph2-7,10-nido-C2B10H10]2-
 to [7,9-Ph2-7,9-nido-C2B10H10]2-.
;
_journal_issue 21
_journal_name_full 'Chemical communications (Cambridge, England)'
_journal_page_first 2178
_journal_page_last 2180
_journal_paper_doi 10.1039/b618556h
_journal_year 2007
_chemical_formula_moiety 'C24 H34 B10 Ru'
_chemical_formula_sum 'C24 H34 B10 Ru'
_chemical_formula_weight 531.68
_chemical_name_systematic
;
?
;
_space_group_IT_number 15
_symmetry_cell_setting monoclinic
_symmetry_space_group_name_Hall '-C 2yc'
_symmetry_space_group_name_H-M 'C 1 2/c 1'
_atom_sites_solution_hydrogens geom
_atom_sites_solution_primary direct
_atom_sites_solution_secondary difmap
_audit_creation_method SHELXL-97
_cell_angle_alpha 90.00
_cell_angle_beta 100.439(8)
_cell_angle_gamma 90.00
_cell_formula_units_Z 8
_cell_length_a 21.144(4)
_cell_length_b 13.209(2)
_cell_length_c 18.065(3)
_cell_measurement_reflns_used 2242
_cell_measurement_temperature 100(2)
_cell_measurement_theta_max 21.93
_cell_measurement_theta_min 2.79
_cell_volume 4961.6(15)
_computing_cell_refinement 'Bruker SMART'
_computing_data_collection 'Bruker SMART'
_computing_data_reduction 'Bruker SAINT'
_computing_molecular_graphics 'Bruker SHELXTL'
_computing_publication_material 'Bruker SHELXTL'
_computing_structure_refinement 'SHELXL-97 (Sheldrick, 1997)'
_computing_structure_solution 'SHELXS-97 (Sheldrick, 1990)'
_diffrn_ambient_temperature 100(2)
_diffrn_measured_fraction_theta_full 0.994
_diffrn_measured_fraction_theta_max 0.994
_diffrn_measurement_device_type 'CCD area detector'
_diffrn_measurement_method 'phi and omega scans'
_diffrn_radiation_monochromator graphite
_diffrn_radiation_source 'fine-focus sealed tube'
_diffrn_radiation_type MoK\a
_diffrn_radiation_wavelength 0.71073
_diffrn_reflns_av_R_equivalents 0.1297
_diffrn_reflns_av_sigmaI/netI 0.0872
_diffrn_reflns_limit_h_max 23
_diffrn_reflns_limit_h_min -23
_diffrn_reflns_limit_k_max 14
_diffrn_reflns_limit_k_min -14
_diffrn_reflns_limit_l_max 20
_diffrn_reflns_limit_l_min -20
_diffrn_reflns_number 27682
_diffrn_reflns_theta_full 23.34
_diffrn_reflns_theta_max 23.34
_diffrn_reflns_theta_min 2.25
_exptl_absorpt_coefficient_mu 0.645
_exptl_absorpt_correction_T_max 0.962
_exptl_absorpt_correction_T_min 0.739
_exptl_absorpt_correction_type multi-scan
_exptl_absorpt_process_details 'SADABS (Bruker, 2002)'
_exptl_crystal_colour yellow
_exptl_crystal_density_diffrn 1.424
_exptl_crystal_density_method 'not measured'
_exptl_crystal_description plate
_exptl_crystal_F_000 2176
_exptl_crystal_size_max 0.38
_exptl_crystal_size_mid 0.22
_exptl_crystal_size_min 0.06
_refine_diff_density_max 0.474
_refine_diff_density_min -0.662
_refine_diff_density_rms 0.113
_refine_ls_extinction_method none
_refine_ls_goodness_of_fit_ref 0.963
_refine_ls_hydrogen_treatment mixed
_refine_ls_matrix_type full
_refine_ls_number_parameters 349
_refine_ls_number_reflns 3583
_refine_ls_number_restraints 6
_refine_ls_restrained_S_all 0.962
_refine_ls_R_factor_all 0.0935
_refine_ls_R_factor_gt 0.0425
_refine_ls_shift/su_max 0.000
_refine_ls_shift/su_mean 0.000
_refine_ls_structure_factor_coef Fsqd
_refine_ls_weighting_details 'calc w=1/[\s^2^(Fo^2^)+(0.0622P)^2^+0.0000P] where P=(Fo^2^+2Fc^2^)/3'
_refine_ls_weighting_scheme calc
_refine_ls_wR_factor_gt 0.0924
_refine_ls_wR_factor_ref 0.1172
_reflns_number_gt 2223
_reflns_number_total 3583
_reflns_threshold_expression >2sigma(I)
_cod_data_source_file b618556h.txt
_cod_data_source_block 7x81268
_cod_depositor_comments
;
The following automatic conversions were performed:
'_symmetry_cell_setting' value 'Monoclinic' changed to 'monoclinic'
according to '/home/saulius/struct/CIF-dictionaries/cif_core.dic'
dictionary named 'cif_core.dic' version 2.4.1 from 2010-06-29.

Automatic conversion script
Id: cif_fix_enum 1527 2010-12-29 10:47:43Z saulius 
;
_cod_original_sg_symbol_H-M C2/c
_cod_database_code 7101922

loop_
_symmetry_equiv_pos_as_xyz
'x, y, z'
'-x, y, -z+1/2'
'x+1/2, y+1/2, z'
'-x+1/2, y+1/2, -z+1/2'
'-x, -y, -z'
'x, -y, z-1/2'
'-x+1/2, -y+1/2, -z'
'x+1/2, -y+1/2, z-1/2'

loop_
_atom_site_label
_atom_site_type_symbol
_atom_site_fract_x
_atom_site_fract_y
_atom_site_fract_z
_atom_site_U_iso_or_equiv
_atom_site_adp_type
_atom_site_occupancy
_atom_site_symmetry_multiplicity
_atom_site_calc_flag
_atom_site_refinement_flags
Ru4 Ru 0.32625(2) 0.50491(4) 0.23389(2) 0.01402(18) Uani 1 1 d .
C1 C 0.2596(3) 0.4725(4) 0.1292(3) 0.0163(15) Uani 1 1 d .
B2 B 0.2511(4) 0.5860(5) 0.1469(4) 0.0149(16) Uani 1 1 d .
H2 H 0.210(3) 0.611(4) 0.154(3) 0.018 Uiso 1 1 d .
B3 B 0.3253(4) 0.4266(6) 0.1195(4) 0.0211(18) Uani 1 1 d .
H3 H 0.325(3) 0.352(4) 0.115(3) 0.025 Uiso 1 1 d .
B5 B 0.2816(4) 0.5391(5) 0.0518(4) 0.0183(17) Uani 1 1 d .
H5 H 0.243(3) 0.520(4) -0.002(3) 0.022 Uiso 1 1 d .
B6 B 0.3184(3) 0.6629(5) 0.1874(4) 0.0160(16) Uani 1 1 d .
H6 H 0.309(2) 0.723(4) 0.221(3) 0.019 Uiso 1 1 d .
B7 B 0.4003(3) 0.4887(6) 0.1572(4) 0.0202(16) Uani 1 1 d .
H7 H 0.440(3) 0.440(4) 0.176(3) 0.024 Uiso 1 1 d .
B8 B 0.3684(3) 0.4988(6) 0.0599(4) 0.0191(15) Uani 1 1 d .
H8 H 0.387(2) 0.451(4) 0.013(3) 0.023 Uiso 1 1 d .
B9 B 0.2870(3) 0.6723(5) 0.0902(4) 0.0159(16) Uani 1 1 d .
H9 H 0.256(2) 0.737(4) 0.063(3) 0.019 Uiso 1 1 d .
B10 B 0.3976(4) 0.6111(5) 0.1969(4) 0.0205(17) Uani 1 1 d .
H10 H 0.432(3) 0.644(4) 0.236(3) 0.025 Uiso 1 1 d .
B11 B 0.3443(3) 0.6222(6) 0.0409(4) 0.0210(18) Uani 1 1 d .
H11 H 0.343(3) 0.656(4) -0.016(3) 0.025 Uiso 1 1 d .
C12 C 0.3658(3) 0.6906(4) 0.1237(3) 0.0173(14) Uani 1 1 d .
B13 B 0.4164(4) 0.5943(5) 0.1053(4) 0.0215(18) Uani 1 1 d .
H13C H 0.462(3) 0.619(4) 0.094(3) 0.026 Uiso 1 1 d .
C11 C 0.1991(3) 0.4090(4) 0.1121(3) 0.0162(14) Uani 1 1 d .
C12C C 0.1465(3) 0.4254(4) 0.1468(3) 0.0204(15) Uani 1 1 d .
H12 H 0.1501 0.4712 0.1879 0.024 Uiso 1 1 calc R
C13 C 0.0886(3) 0.3754(5) 0.1221(3) 0.0247(16) Uani 1 1 d .
H13 H 0.0525 0.3895 0.1449 0.030 Uiso 1 1 calc R
C14 C 0.0833(3) 0.3046(4) 0.0637(3) 0.0255(16) Uani 1 1 d .
H14 H 0.0443 0.2685 0.0480 0.031 Uiso 1 1 calc R
C15 C 0.1357(3) 0.2879(5) 0.0295(3) 0.0253(16) Uani 1 1 d .
H15 H 0.1322 0.2413 -0.0111 0.030 Uiso 1 1 calc R
C16 C 0.1929(3) 0.3378(4) 0.0533(3) 0.0195(15) Uani 1 1 d .
H16 H 0.2286 0.3240 0.0297 0.023 Uiso 1 1 calc R
C40 C 0.3796(3) 0.3905(4) 0.3199(3) 0.0174(15) Uani 1 1 d .
C41 C 0.3946(3) 0.4914(5) 0.3419(3) 0.0181(14) Uani 1 1 d .
H4 H 0.4397 0.5160 0.3448 0.022 Uiso 1 1 calc R
C42 C 0.3463(3) 0.5618(5) 0.3496(3) 0.0238(16) Uani 1 1 d .
H42 H 0.3584 0.6346 0.3583 0.029 Uiso 1 1 calc R
C43 C 0.2811(3) 0.5358(4) 0.3375(3) 0.0174(15) Uani 1 1 d U
C44 C 0.2650(3) 0.4360(4) 0.3126(3) 0.0164(15) Uani 1 1 d .
H44 H 0.2190 0.4191 0.2923 0.020 Uiso 1 1 calc R
C45 C 0.3132(3) 0.3661(4) 0.3033(3) 0.0193(15) Uani 1 1 d .
H45 H 0.3000 0.3012 0.2764 0.023 Uiso 1 1 calc R
C46 C 0.2301(3) 0.6098(4) 0.3479(3) 0.0236(16) Uani 1 1 d .
H46A H 0.1901 0.5932 0.3135 0.035 Uiso 1 1 calc R
H46B H 0.2438 0.6783 0.3372 0.035 Uiso 1 1 calc R
H46C H 0.2229 0.6065 0.3999 0.035 Uiso 1 1 calc R
C47 C 0.4332(3) 0.3174(5) 0.3156(3) 0.0250(16) Uani 1 1 d .
H47 H 0.4659 0.3539 0.2919 0.030 Uiso 1 1 calc R
C48 C 0.4656(3) 0.2897(5) 0.3963(3) 0.0348(18) Uani 1 1 d .
H48A H 0.4782 0.3517 0.4249 0.052 Uiso 1 1 calc R
H48B H 0.5038 0.2484 0.3947 0.052 Uiso 1 1 calc R
H48C H 0.4353 0.2513 0.4206 0.052 Uiso 1 1 calc R
C49 C 0.4125(3) 0.2243(5) 0.2680(4) 0.0285(17) Uani 1 1 d .
H49A H 0.3821 0.1847 0.2913 0.043 Uiso 1 1 calc R
H49B H 0.4502 0.1828 0.2646 0.043 Uiso 1 1 calc R
H49C H 0.3916 0.2453 0.2174 0.043 Uiso 1 1 calc R
C121 C 0.3889(3) 0.7989(4) 0.1206(3) 0.0187(15) Uani 1 1 d .
C122 C 0.4120(3) 0.8520(5) 0.1858(4) 0.0250(16) Uani 1 1 d .
H122 H 0.4168 0.8182 0.2329 0.030 Uiso 1 1 calc R
C123 C 0.4283(3) 0.9539(5) 0.1839(4) 0.0279(17) Uani 1 1 d .
H123 H 0.4420 0.9897 0.2296 0.033 Uiso 1 1 calc R
C124 C 0.4249(3) 1.0027(5) 0.1169(4) 0.0279(15) Uani 1 1 d .
H124 H 0.4377 1.0716 0.1157 0.033 Uiso 1 1 calc R
C125 C 0.4025(3) 0.9510(5) 0.0499(4) 0.0273(16) Uani 1 1 d .
H125 H 0.3996 0.9847 0.0030 0.033 Uiso 1 1 calc R
C126 C 0.3845(3) 0.8503(4) 0.0520(3) 0.0253(16) Uani 1 1 d .
H126 H 0.3689 0.8156 0.0063 0.030 Uiso 1 1 calc R

loop_
_atom_site_aniso_label
_atom_site_aniso_U_11
_atom_site_aniso_U_22
_atom_site_aniso_U_33
_atom_site_aniso_U_23
_atom_site_aniso_U_13
_atom_site_aniso_U_12
Ru4 0.0170(3) 0.0156(3) 0.0096(3) 0.0001(3) 0.00291(18) 0.0004(3)
C1 0.025(4) 0.015(4) 0.010(3) 0.005(2) 0.006(3) -0.001(3)
B2 0.019(4) 0.016(4) 0.011(4) 0.004(3) 0.005(3) 0.006(3)
B3 0.025(5) 0.023(4) 0.014(4) -0.004(3) 0.001(3) -0.001(4)
B5 0.022(4) 0.017(4) 0.015(4) -0.001(3) 0.003(3) 0.003(3)
B6 0.016(4) 0.024(4) 0.008(4) 0.001(3) 0.002(3) 0.003(3)
B7 0.021(4) 0.021(4) 0.020(4) 0.002(4) 0.006(3) 0.001(4)
B8 0.020(4) 0.020(4) 0.018(4) -0.003(4) 0.006(3) 0.000(4)
B9 0.020(4) 0.018(4) 0.010(4) 0.001(3) 0.004(3) 0.002(3)
B10 0.028(5) 0.018(4) 0.016(4) -0.001(3) 0.004(4) 0.000(4)
B11 0.022(5) 0.025(4) 0.016(4) 0.003(3) 0.002(4) -0.006(3)
C12 0.025(4) 0.014(3) 0.013(3) 0.000(3) 0.005(3) 0.000(3)
B13 0.026(5) 0.021(4) 0.018(4) -0.002(3) 0.007(4) 0.002(4)
C11 0.018(4) 0.018(3) 0.012(3) 0.002(3) 0.000(3) -0.004(3)
C12C 0.025(4) 0.024(4) 0.012(3) 0.000(3) 0.002(3) 0.000(3)
C13 0.027(4) 0.026(4) 0.022(4) 0.007(3) 0.008(3) 0.000(3)
C14 0.030(4) 0.019(4) 0.026(4) 0.004(3) -0.001(3) -0.007(3)
C15 0.035(5) 0.019(4) 0.022(4) 0.000(3) 0.006(3) -0.001(3)
C16 0.026(4) 0.016(3) 0.019(4) -0.001(3) 0.009(3) 0.001(3)
C40 0.025(4) 0.021(4) 0.007(3) 0.005(3) 0.003(3) -0.001(3)
C41 0.016(3) 0.023(4) 0.014(3) 0.003(3) 0.000(2) -0.005(3)
C42 0.042(5) 0.019(4) 0.009(3) 0.002(3) 0.001(3) -0.001(3)
C43 0.023(4) 0.027(4) 0.002(3) 0.002(3) 0.003(3) 0.004(3)
C44 0.015(4) 0.023(4) 0.011(3) 0.003(3) 0.003(3) 0.005(3)
C45 0.026(4) 0.021(4) 0.011(3) 0.001(3) 0.004(3) -0.005(3)
C46 0.034(4) 0.024(4) 0.015(3) 0.000(3) 0.009(3) 0.006(3)
C47 0.021(4) 0.032(4) 0.023(4) 0.003(3) 0.007(3) 0.002(3)
C48 0.030(4) 0.048(5) 0.028(4) 0.015(4) 0.008(3) 0.018(4)
C49 0.020(4) 0.022(4) 0.047(5) 0.000(3) 0.015(3) 0.005(3)
C121 0.014(4) 0.022(4) 0.022(4) 0.002(3) 0.008(3) 0.006(3)
C122 0.029(4) 0.023(4) 0.023(4) 0.003(3) 0.003(3) -0.008(3)
C123 0.035(5) 0.027(4) 0.022(4) -0.010(3) 0.003(3) -0.008(3)
C124 0.025(4) 0.018(3) 0.040(4) 0.008(4) 0.005(3) 0.001(4)
C125 0.033(4) 0.023(4) 0.026(4) 0.009(3) 0.004(3) 0.000(3)
C126 0.037(4) 0.018(4) 0.020(4) 0.001(3) 0.002(3) 0.005(3)

loop_
_atom_type_symbol
_atom_type_description
_atom_type_scat_dispersion_real
_atom_type_scat_dispersion_imag
_atom_type_scat_source
C C 0.0033 0.0016 'International Tables Vol C Tables 4.2.6.8 and 6.1.1.4'
H H 0.0000 0.0000 'International Tables Vol C Tables 4.2.6.8 and 6.1.1.4'
B B 0.0013 0.0007 'International Tables Vol C Tables 4.2.6.8 and 6.1.1.4'
Ru Ru -1.2594 0.8363 'International Tables Vol C Tables 4.2.6.8 and 6.1.1.4'

loop_
_geom_angle_atom_site_label_1
_geom_angle_atom_site_label_2
_geom_angle_atom_site_label_3
_geom_angle
C1 Ru4 C42 151.2(2)
C1 Ru4 C41 164.1(2)
C42 Ru4 C41 37.2(2)
C1 Ru4 B6 82.3(2)
C42 Ru4 B6 91.5(2)
C41 Ru4 B6 113.4(2)
C1 Ru4 B10 103.1(2)
C42 Ru4 B10 92.6(3)
C41 Ru4 B10 86.9(2)
B6 Ru4 B10 46.9(3)
C1 Ru4 C45 101.3(2)
C42 Ru4 C45 76.8(2)
C41 Ru4 C45 64.7(2)
B6 Ru4 C45 162.0(2)
B10 Ru4 C45 145.6(3)
C1 Ru4 C44 96.4(2)
C42 Ru4 C44 64.8(2)
C41 Ru4 C44 76.8(2)
B6 Ru4 C44 126.4(2)
B10 Ru4 C44 157.3(2)
C45 Ru4 C44 36.1(2)
C1 Ru4 B7 82.1(2)
C42 Ru4 B7 125.3(3)
C41 Ru4 B7 96.8(2)
B6 Ru4 B7 82.6(3)
B10 Ru4 B7 46.1(3)
C45 Ru4 B7 115.2(2)
C44 Ru4 B7 150.7(2)
C1 Ru4 C43 116.3(2)
C42 Ru4 C43 36.3(2)
C41 Ru4 C43 66.1(2)
B6 Ru4 C43 97.3(2)
B10 Ru4 C43 122.3(2)
C45 Ru4 C43 65.2(2)
C44 Ru4 C43 36.1(2)
B7 Ru4 C43 161.5(2)
C1 Ru4 B2 40.4(2)
C42 Ru4 B2 119.0(2)
C41 Ru4 B2 154.6(2)
B6 Ru4 B2 46.6(2)
B10 Ru4 B2 85.6(3)
C45 Ru4 B2 128.3(2)
C44 Ru4 B2 102.3(2)
B7 Ru4 B2 95.4(3)
C43 Ru4 B2 97.9(2)
C1 Ru4 B3 40.3(2)
C42 Ru4 B3 167.9(3)
C41 Ru4 B3 130.7(2)
B6 Ru4 B3 95.4(3)
B10 Ru4 B3 84.9(3)
C45 Ru4 B3 98.7(2)
C44 Ru4 B3 117.8(2)
B7 Ru4 B3 46.3(3)
C43 Ru4 B3 151.1(3)
B2 Ru4 B3 72.7(3)
C1 Ru4 C40 127.9(2)
C42 Ru4 C40 66.2(2)
C41 Ru4 C40 36.2(2)
B6 Ru4 C40 148.6(2)
B10 Ru4 C40 109.6(2)
C45 Ru4 C40 36.1(2)
C44 Ru4 C40 65.3(2)
B7 Ru4 C40 92.4(2)
C43 Ru4 C40 78.0(2)
B2 Ru4 C40 164.1(2)
B3 Ru4 C40 103.5(2)
C11 C1 B2 116.9(5)
C11 C1 B3 120.0(5)
B2 C1 B3 122.7(6)
C11 C1 B5 116.4(5)
B2 C1 B5 75.0(4)
B3 C1 B5 74.9(4)
C11 C1 Ru4 132.3(4)
B2 C1 Ru4 73.4(3)
B3 C1 Ru4 74.0(4)
B5 C1 Ru4 111.3(4)
C1 B2 B9 114.9(5)
C1 B2 B6 121.2(5)
B9 B2 B6 59.0(4)
C1 B2 B5 57.7(3)
B9 B2 B5 58.6(3)
B6 B2 B5 99.6(4)
C1 B2 Ru4 66.2(3)
B9 B2 Ru4 112.2(4)
B6 B2 Ru4 65.4(3)
B5 B2 Ru4 98.7(3)
C1 B2 H2 120(3)
B9 B2 H2 110(3)
B6 B2 H2 115(3)
B5 B2 H2 131(3)
Ru4 B2 H2 127(3)
C1 B3 B8 114.8(5)
C1 B3 B7 121.5(5)
B8 B3 B7 58.7(4)
C1 B3 B5 57.7(4)
B8 B3 B5 58.6(4)
B7 B3 B5 99.6(5)
C1 B3 Ru4 65.6(3)
B8 B3 Ru4 112.0(4)
B7 B3 Ru4 66.1(3)
B5 B3 Ru4 98.1(4)
C1 B3 H3 114(3)
B8 B3 H3 118(3)
B7 B3 H3 118(3)
B5 B3 H3 133(3)
Ru4 B3 H3 122(3)
B11 B5 C1 134.7(5)
B11 B5 B9 57.5(4)
C1 B5 B9 100.3(4)
B11 B5 B8 56.2(4)
C1 B5 B8 100.8(4)
B9 B5 B8 103.9(5)
B11 B5 B3 104.7(5)
C1 B5 B3 47.4(3)
B9 B5 B3 118.0(5)
B8 B5 B3 54.5(3)
B11 B5 B2 105.4(5)
C1 B5 B2 47.3(3)
B9 B5 B2 54.2(3)
B8 B5 B2 118.1(5)
B3 B5 B2 83.9(4)
B11 B5 H5 118(3)
C1 B5 H5 107(3)
B9 B5 H5 119(2)
B8 B5 H5 121(3)
B3 B5 H5 121(2)
B2 B5 H5 119(3)
C12 B6 B9 58.2(4)
C12 B6 B10 59.4(4)
B9 B6 B10 107.5(5)
C12 B6 B2 111.6(5)
B9 B6 B2 60.4(4)
B10 B6 B2 118.8(5)
C12 B6 Ru4 116.2(4)
B9 B6 Ru4 115.3(4)
B10 B6 Ru4 66.6(3)
B2 B6 Ru4 68.0(3)
C12 B6 H6 116(3)
B9 B6 H6 117(3)
B10 B6 H6 121(3)
B2 B6 H6 117(3)
Ru4 B6 H6 120(3)
B13 B7 B8 59.0(4)
B13 B7 B10 60.9(4)
B8 B7 B10 107.4(5)
B13 B7 B3 113.8(5)
B8 B7 B3 60.6(4)
B10 B7 B3 118.4(5)
B13 B7 Ru4 118.2(4)
B8 B7 Ru4 114.6(4)
B10 B7 Ru4 65.9(3)
B3 B7 Ru4 67.6(3)
B13 B7 H7 116(3)
B8 B7 H7 120(3)
B10 B7 H7 120(3)
B3 B7 H7 116(3)
Ru4 B7 H7 117(3)
B11 B8 B13 62.1(4)
B11 B8 B7 108.3(5)
B13 B8 B7 59.9(4)
B11 B8 B3 117.1(5)
B13 B8 B3 114.8(5)
B7 B8 B3 60.7(4)
B11 B8 B5 58.0(4)
B13 B8 B5 108.0(5)
B7 B8 B5 106.8(5)
B3 B8 B5 66.9(4)
B11 B8 H8 119(3)
B13 B8 H8 119(3)
B7 B8 H8 124(3)
B3 B8 H8 115(3)
B5 B8 H8 123(3)
C12 B9 B11 60.5(4)
C12 B9 B6 58.9(4)
B11 B9 B6 107.9(5)
C12 B9 B2 112.3(5)
B11 B9 B2 116.9(5)
B6 B9 B2 60.6(4)
C12 B9 B5 104.8(5)
B11 B9 B5 57.6(4)
B6 B9 B5 106.7(5)
B2 B9 B5 67.2(4)
C12 B9 H9 120(3)
B11 B9 H9 118(3)
B6 B9 H9 124(3)
B2 B9 H9 117(3)
B5 B9 H9 124(3)
C12 B10 B7 106.3(5)
C12 B10 B13 59.1(4)
B7 B10 B13 58.8(4)
C12 B10 B6 57.7(4)
B7 B10 B6 114.1(5)
B13 B10 B6 108.7(5)
C12 B10 Ru4 114.7(4)
B7 B10 Ru4 68.0(3)
B13 B10 Ru4 118.2(4)
B6 B10 Ru4 66.5(3)
C12 B10 H10 113(3)
B7 B10 H10 127(3)
B13 B10 H10 116(3)
B6 B10 H10 116(3)
Ru4 B10 H10 120(3)
B8 B11 C12 107.4(5)
B8 B11 B9 117.4(5)
C12 B11 B9 57.6(4)
B8 B11 B5 65.8(4)
C12 B11 B5 108.3(5)
B9 B11 B5 64.9(4)
B8 B11 B13 59.1(4)
C12 B11 B13 59.0(4)
B9 B11 B13 109.5(5)
B5 B11 B13 111.8(5)
B8 B11 H11 121(3)
C12 B11 H11 123(3)
B9 B11 H11 114(3)
B5 B11 H11 118(3)
B13 B11 H11 123(3)
C121 C12 B9 115.2(5)
C121 C12 B6 117.5(5)
B9 C12 B6 63.0(4)
C121 C12 B10 121.2(5)
B9 C12 B10 114.2(5)
B6 C12 B10 62.9(4)
C121 C12 B13 118.2(5)
B9 C12 B13 115.6(5)
B6 C12 B13 115.6(5)
B10 C12 B13 62.1(4)
C121 C12 B11 119.7(5)
B9 C12 B11 61.9(4)
B6 C12 B11 112.2(5)
B10 C12 B11 110.4(5)
B13 C12 B11 61.8(4)
B8 B13 C12 107.2(5)
B8 B13 B7 61.1(4)
C12 B13 B7 107.2(5)
B8 B13 B11 58.8(4)
C12 B13 B11 59.2(4)
B7 B13 B11 106.7(5)
B8 B13 B10 108.6(5)
C12 B13 B10 58.8(4)
B7 B13 B10 60.3(4)
B11 B13 B10 105.7(5)
B8 B13 H13C 127(3)
C12 B13 H13C 115(3)
B7 B13 H13C 128(3)
B11 B13 H13C 120(3)
B10 B13 H13C 120(3)
C12C C11 C16 118.1(5)
C12C C11 C1 122.5(5)
C16 C11 C1 119.0(5)
C11 C12C C13 120.7(6)
C11 C12C H12 119.6
C13 C12C H12 119.6
C12C C13 C14 120.4(6)
C12C C13 H13 119.8
C14 C13 H13 119.8
C15 C14 C13 118.9(6)
C15 C14 H14 120.6
C13 C14 H14 120.6
C16 C15 C14 121.0(6)
C16 C15 H15 119.5
C14 C15 H15 119.5
C15 C16 C11 120.9(6)
C15 C16 H16 119.5
C11 C16 H16 119.5
C41 C40 C45 115.9(5)
C41 C40 C47 119.3(5)
C45 C40 C47 124.8(5)
C41 C40 Ru4 68.2(3)
C45 C40 Ru4 70.3(3)
C47 C40 Ru4 131.9(4)
C42 C41 C40 121.5(6)
C42 C41 Ru4 70.4(3)
C40 C41 Ru4 75.5(3)
C42 C41 H4 118.9
C40 C41 H4 118.9
Ru4 C41 H4 118.9
C43 C42 C41 122.3(6)
C43 C42 Ru4 75.6(3)
C41 C42 Ru4 72.4(3)
C43 C42 H42 118.7
C41 C42 H42 118.7
Ru4 C42 H42 118.7
C42 C43 C44 116.9(5)
C42 C43 C46 122.2(5)
C44 C43 C46 120.9(6)
C42 C43 Ru4 68.1(3)
C44 C43 Ru4 71.7(3)
C46 C43 Ru4 129.7(4)
C45 C44 C43 120.8(6)
C45 C44 Ru4 71.5(3)
C43 C44 Ru4 72.3(3)
C45 C44 H44 119.1
C43 C44 H44 119.1
Ru4 C44 H44 119.1
C44 C45 C40 122.4(6)
C44 C45 Ru4 72.4(3)
C40 C45 Ru4 73.6(3)
C44 C45 H45 118.4
C40 C45 H45 118.4
Ru4 C45 H45 118.4
C43 C46 H46A 109.5
C43 C46 H46B 109.5
H46A C46 H46B 109.5
C43 C46 H46C 109.5
H46A C46 H46C 109.5
H46B C46 H46C 109.5
C40 C47 C49 114.0(5)
C40 C47 C48 108.3(5)
C49 C47 C48 112.2(5)
C40 C47 H47 107.3
C49 C47 H47 107.3
C48 C47 H47 107.3
C47 C48 H48A 109.5
C47 C48 H48B 109.5
H48A C48 H48B 109.5
C47 C48 H48C 109.5
H48A C48 H48C 109.5
H48B C48 H48C 109.5
C47 C49 H49A 109.5
C47 C49 H49B 109.5
H49A C49 H49B 109.5
C47 C49 H49C 109.5
H49A C49 H49C 109.5
H49B C49 H49C 109.5
C122 C121 C126 117.7(6)
C122 C121 C12 121.0(5)
C126 C121 C12 121.2(5)
C121 C122 C123 121.4(6)
C121 C122 H122 119.3
C123 C122 H122 119.3
C124 C123 C122 120.5(6)
C124 C123 H123 119.8
C122 C123 H123 119.8
C123 C124 C125 119.6(6)
C123 C124 H124 120.2
C125 C124 H124 120.2
C126 C125 C124 119.9(6)
C126 C125 H125 120.1
C124 C125 H125 120.1
C125 C126 C121 121.0(6)
C125 C126 H126 119.5
C121 C126 H126 119.5

loop_
_geom_bond_atom_site_label_1
_geom_bond_atom_site_label_2
_geom_bond_distance
Ru4 C1 2.186(6)
Ru4 C42 2.190(6)
Ru4 C41 2.215(5)
Ru4 B6 2.245(7)
Ru4 B10 2.247(7)
Ru4 C45 2.266(6)
Ru4 C44 2.278(6)
Ru4 B7 2.281(7)
Ru4 C43 2.286(5)
Ru4 B2 2.288(7)
Ru4 B3 2.307(7)
Ru4 C40 2.310(6)
C1 C11 1.514(8)
C1 B2 1.549(9)
C1 B3 1.553(9)
C1 B5 1.784(9)
B2 B9 1.791(9)
B2 B6 1.794(10)
B2 B5 2.037(9)
B2 H2 0.97(5)
B3 B8 1.804(10)
B3 B7 1.806(10)
B3 B5 2.037(10)
B3 H3 0.98(5)
B5 B11 1.760(10)
B5 B9 1.886(9)
B5 B8 1.891(10)
B5 H5 1.18(6)
B6 C12 1.697(9)
B6 B9 1.766(9)
B6 B10 1.787(10)
B6 H6 1.04(5)
B7 B13 1.748(10)
B7 B8 1.769(10)
B7 B10 1.774(10)
B7 H7 1.07(6)
B8 B11 1.724(10)
B8 B13 1.731(10)
B8 H8 1.17(5)
B9 C12 1.684(9)
B9 B11 1.758(10)
B9 H9 1.13(5)
B10 C12 1.727(9)
B10 B13 1.785(10)
B10 H10 1.01(5)
B11 C12 1.735(9)
B11 B13 1.781(10)
B11 H11 1.11(5)
C12 C121 1.516(8)
C12 B13 1.733(9)
B13 H13C 1.08(5)
C11 C12C 1.390(8)
C11 C16 1.408(8)
C12C C13 1.391(8)
C12C H12 0.9500
C13 C14 1.398(8)
C13 H13 0.9500
C14 C15 1.381(8)
C14 H14 0.9500
C15 C16 1.375(8)
C15 H15 0.9500
C16 H16 0.9500
C40 C41 1.410(8)
C40 C45 1.420(8)
C40 C47 1.501(8)
C41 C42 1.406(8)
C41 H4 1.0000
C42 C43 1.399(8)
C42 H42 1.0000
C43 C44 1.413(8)
C43 C46 1.493(8)
C44 C45 1.407(8)
C44 H44 1.0000
C45 H45 1.0000
C46 H46A 0.9800
C46 H46B 0.9800
C46 H46C 0.9800
C47 C49 1.520(8)
C47 C48 1.537(8)
C47 H47 1.0000
C48 H48A 0.9800
C48 H48B 0.9800
C48 H48C 0.9800
C49 H49A 0.9800
C49 H49B 0.9800
C49 H49C 0.9800
C121 C122 1.381(8)
C121 C126 1.401(8)
C122 C123 1.392(8)
C122 H122 0.9500
C123 C124 1.361(8)
C123 H123 0.9500
C124 C125 1.395(9)
C124 H124 0.9500
C125 C126 1.387(8)
C125 H125 0.9500
C126 H126 0.9500
